data_7019622
loop_
_publ_author_name
'Monney, Ang\`ele'
'Alberico, Elisabetta'
'Ortin, Yannick'
'M\"uller-Bunz, Helge'
'Gladiali, Serafino'
'Albrecht, Martin'

_publ_section_title
;
 Stereospecific synthesis and catalytic activity of l-histidylidene metal
 complexes.
;
_journal_issue 29
_journal_name_full 'Dalton transactions (Cambridge, England : 2003)'
_journal_page_first 8813
_journal_page_last 8821
_journal_paper_doi 10.1039/c2dt30799e
_journal_volume 41
_journal_year 2012
_chemical_formula_moiety 'C24 H37 Cl2 Ir N3 O4, 2 (C H2 Cl2)'
_chemical_formula_sum 'C26 H41 Cl6 Ir N3 O4'
_chemical_formula_weight 864.52
_chemical_name_systematic
;
?
;
_space_group_IT_number 2
_symmetry_cell_setting triclinic
_symmetry_space_group_name_Hall '-P 1'
_symmetry_space_group_name_H-M 'P -1'
_atom_sites_solution_hydrogens geom
_atom_sites_solution_primary direct
_atom_sites_solution_secondary difmap
_audit_creation_method SHELXL-97
_cell_angle_alpha 74.079(3)
_cell_angle_beta 85.089(2)
_cell_angle_gamma 70.787(3)
_cell_formula_units_Z 2
_cell_length_a 8.4640(2)
_cell_length_b 12.6916(4)
_cell_length_c 17.2532(5)
_cell_measurement_reflns_used 18903
_cell_measurement_temperature 100(2)
_cell_measurement_theta_max 29.5543
_cell_measurement_theta_min 3.3690
_cell_volume 1682.98(9)
_computing_cell_refinement
;
CrysAlisPro, Agilent Technologies,
Version 1.171.35.11 (release 16-05-2011 CrysAlis171 .NET)
(compiled May 16 2011,17:55:39)
;
_computing_data_collection
;
CrysAlisPro, Agilent Technologies,
Version 1.171.35.11 (release 16-05-2011 CrysAlis171 .NET)
(compiled May 16 2011,17:55:39)
;
_computing_data_reduction
;
CrysAlisPro, Agilent Technologies,
Version 1.171.35.11 (release 16-05-2011 CrysAlis171 .NET)
(compiled May 16 2011,17:55:39)
;
_computing_structure_refinement 'SHELXL-97 (Sheldrick, 2008)'
_computing_structure_solution 'SHELXS-97 (Sheldrick, 2008)'
_diffrn_ambient_temperature 100(2)
_diffrn_detector_area_resol_mean 10.3196
_diffrn_measured_fraction_theta_full 0.996
_diffrn_measured_fraction_theta_max 0.906
_diffrn_measurement_device_type 'SuperNova, Dual, Cu at zero, Atlas'
_diffrn_measurement_method '\w scans'
_diffrn_radiation_monochromator mirror
_diffrn_radiation_source 'SuperNova (Mo) X-ray Source'
_diffrn_radiation_type MoK\a
_diffrn_radiation_wavelength 0.71073
_diffrn_reflns_av_R_equivalents 0.0533
_diffrn_reflns_av_sigmaI/netI 0.0463
_diffrn_reflns_limit_h_max 11
_diffrn_reflns_limit_h_min -11
_diffrn_reflns_limit_k_max 17
_diffrn_reflns_limit_k_min -17
_diffrn_reflns_limit_l_max 23
_diffrn_reflns_limit_l_min -23
_diffrn_reflns_number 43921
_diffrn_reflns_theta_full 27.00
_diffrn_reflns_theta_max 29.62
_diffrn_reflns_theta_min 3.38
_exptl_absorpt_coefficient_mu 4.478
_exptl_absorpt_correction_T_max 0.606
_exptl_absorpt_correction_T_min 0.506
_exptl_absorpt_correction_type analytical
_exptl_absorpt_process_details
;
CrysAlisPro, Agilent Technologies,
Version 1.171.35.11 (release 16-05-2011 CrysAlis171 .NET)
(compiled May 16 2011,17:55:39)
Analytical numeric absorption correction using a multifaceted crystal
model based on expressions derived by R.C. Clark & J.S. Reid.
(Clark, R. C. & Reid, J. S. (1995). Acta Cryst. A51, 887-897)
;
_exptl_crystal_colour orange
_exptl_crystal_density_diffrn 1.706
_exptl_crystal_density_method 'not measured'
_exptl_crystal_description block
_exptl_crystal_F_000 858
_exptl_crystal_size_max 0.2669
_exptl_crystal_size_mid 0.1941
_exptl_crystal_size_min 0.1632
_refine_diff_density_max 1.026
_refine_diff_density_min -0.904
_refine_diff_density_rms 0.141
_refine_ls_extinction_method none
_refine_ls_goodness_of_fit_ref 1.071
_refine_ls_hydrogen_treatment constr
_refine_ls_matrix_type full
_refine_ls_number_parameters 372
_refine_ls_number_reflns 8591
_refine_ls_number_restraints 0
_refine_ls_restrained_S_all 1.071
_refine_ls_R_factor_all 0.0360
_refine_ls_R_factor_gt 0.0278
_refine_ls_shift/su_max 0.005
_refine_ls_shift/su_mean 0.000
_refine_ls_structure_factor_coef Fsqd
_refine_ls_weighting_details 'calc w=1/[\s^2^(Fo^2^)+(0.0177P)^2^+0.8475P] where P=(Fo^2^+2Fc^2^)/3'
_refine_ls_weighting_scheme calc
_refine_ls_wR_factor_gt 0.0493
_refine_ls_wR_factor_ref 0.0529
_reflns_number_gt 7710
_reflns_number_total 8591
_reflns_threshold_expression I>2\s(I)
_cod_data_source_file c2dt30799e.txt
_cod_data_source_block rac-4
_cod_original_cell_volume 1682.98(8)
_cod_database_code 7019622

loop_
_symmetry_equiv_pos_as_xyz
'x, y, z'
'-x, -y, -z'

loop_
_atom_site_label
_atom_site_type_symbol
_atom_site_fract_x
_atom_site_fract_y
_atom_site_fract_z
_atom_site_U_iso_or_equiv
_atom_site_adp_type
_atom_site_occupancy
_atom_site_symmetry_multiplicity
_atom_site_calc_flag
_atom_site_refinement_flags
Ir Ir 0.612406(13) 0.709385(9) 0.727018(6) 0.00969(4) Uani 1 1 d .
Cl1 Cl 0.53464(9) 0.86639(6) 0.79224(4) 0.01507(14) Uani 1 1 d .
Cl2 Cl 0.86075(8) 0.76625(6) 0.68338(4) 0.01537(14) Uani 1 1 d .
C1 C 0.7020(4) 0.5342(2) 0.71684(16) 0.0138(6) Uani 1 1 d .
C2 C 0.5228(4) 0.5706(2) 0.72457(16) 0.0138(6) Uani 1 1 d .
C3 C 0.4806(4) 0.5985(2) 0.80058(16) 0.0147(6) Uani 1 1 d .
C4 C 0.6382(4) 0.5710(2) 0.84248(16) 0.0147(6) Uani 1 1 d .
C5 C 0.7710(4) 0.5327(2) 0.79175(16) 0.0145(6) Uani 1 1 d .
C6 C 0.8000(4) 0.4886(3) 0.65053(18) 0.0211(7) Uani 1 1 d .
H6A H 0.8343 0.4040 0.6664 0.032 Uiso 1 1 calc R
H6B H 0.8994 0.5136 0.6399 0.032 Uiso 1 1 calc R
H6C H 0.7306 0.5183 0.6017 0.032 Uiso 1 1 calc R
C7 C 0.4013(4) 0.5723(3) 0.66545(18) 0.0206(7) Uani 1 1 d .
H7A H 0.4413 0.5960 0.6105 0.031 Uiso 1 1 calc R
H7B H 0.2915 0.6271 0.6720 0.031 Uiso 1 1 calc R
H7C H 0.3918 0.4948 0.6752 0.031 Uiso 1 1 calc R
C8 C 0.3110(4) 0.6294(3) 0.83874(18) 0.0231(7) Uani 1 1 d .
H8A H 0.2244 0.6515 0.7978 0.035 Uiso 1 1 calc R
H8B H 0.2968 0.6942 0.8620 0.035 Uiso 1 1 calc R
H8C H 0.3013 0.5625 0.8813 0.035 Uiso 1 1 calc R
C9 C 0.6476(4) 0.5829(3) 0.92533(17) 0.0245(7) Uani 1 1 d .
H9A H 0.6193 0.5197 0.9647 0.037 Uiso 1 1 calc R
H9B H 0.5684 0.6571 0.9300 0.037 Uiso 1 1 calc R
H9C H 0.7613 0.5796 0.9358 0.037 Uiso 1 1 calc R
C10 C 0.9539(4) 0.4943(3) 0.81073(19) 0.0223(7) Uani 1 1 d .
H10A H 0.9706 0.5260 0.8541 0.033 Uiso 1 1 calc R
H10B H 1.0141 0.5222 0.7625 0.033 Uiso 1 1 calc R
H10C H 0.9967 0.4097 0.8280 0.033 Uiso 1 1 calc R
C11 C 0.4739(3) 0.8171(2) 0.62808(15) 0.0113(6) Uani 1 1 d .
N1 N 0.5164(3) 0.8310(2) 0.54876(13) 0.0118(5) Uani 1 1 d .
C12 C 0.6776(4) 0.7730(3) 0.51773(17) 0.0171(6) Uani 1 1 d .
H12A H 0.7575 0.7319 0.5624 0.026 Uiso 1 1 calc R
H12B H 0.7192 0.8304 0.4791 0.026 Uiso 1 1 calc R
H12C H 0.6647 0.7176 0.4908 0.026 Uiso 1 1 calc R
C13 C 0.3806(4) 0.9056(2) 0.49917(16) 0.0145(6) Uani 1 1 d .
C14 C 0.2538(4) 0.9379(3) 0.54862(16) 0.0152(6) Uani 1 1 d .
H14 H 0.1446 0.9893 0.5328 0.018 Uiso 1 1 calc R
N2 N 0.3105(3) 0.8829(2) 0.62675(13) 0.0124(5) Uani 1 1 d .
C15 C 0.1963(4) 0.8867(3) 0.69566(17) 0.0177(6) Uani 1 1 d .
H15A H 0.1167 0.9650 0.6880 0.027 Uiso 1 1 calc R
H15B H 0.2607 0.8658 0.7453 0.027 Uiso 1 1 calc R
H15C H 0.1351 0.8320 0.6998 0.027 Uiso 1 1 calc R
C16 C 0.3853(4) 0.9363(3) 0.40887(16) 0.0170(6) Uani 1 1 d .
H16A H 0.4917 0.9515 0.3907 0.020 Uiso 1 1 calc R
H16B H 0.2927 1.0085 0.3876 0.020 Uiso 1 1 calc R
C17 C 0.3700(4) 0.8412(3) 0.37314(16) 0.0154(6) Uani 1 1 d .
H17 H 0.4727 0.7722 0.3872 0.018 Uiso 1 1 calc R
C18 C 0.2178(4) 0.8063(3) 0.40691(16) 0.0163(6) Uani 1 1 d .
O1 O 0.0746(3) 0.8611(2) 0.38734(13) 0.0271(5) Uani 1 1 d .
O2 O 0.2625(2) 0.70697(18) 0.46466(11) 0.0175(4) Uani 1 1 d .
C19 C 0.1247(4) 0.6697(3) 0.50436(18) 0.0240(7) Uani 1 1 d .
H19A H 0.0640 0.7213 0.5378 0.036 Uiso 1 1 calc R
H19B H 0.1683 0.5906 0.5385 0.036 Uiso 1 1 calc R
H19C H 0.0487 0.6721 0.4637 0.036 Uiso 1 1 calc R
N3 N 0.3589(3) 0.8872(2) 0.28581(13) 0.0179(5) Uani 1 1 d .
C20 C 0.3652(4) 0.8114(3) 0.24232(17) 0.0181(6) Uani 1 1 d .
O3 O 0.3594(3) 0.71409(19) 0.27241(12) 0.0248(5) Uani 1 1 d .
O4 O 0.3759(3) 0.86035(18) 0.16335(11) 0.0186(5) Uani 1 1 d .
C21 C 0.3917(4) 0.7917(3) 0.10400(17) 0.0235(7) Uani 1 1 d .
C22 C 0.5488(5) 0.6871(3) 0.12151(19) 0.0322(8) Uani 1 1 d .
H22A H 0.5661 0.6480 0.0782 0.048 Uiso 1 1 calc R
H22B H 0.5361 0.6335 0.1729 0.048 Uiso 1 1 calc R
H22C H 0.6454 0.7121 0.1247 0.048 Uiso 1 1 calc R
C23 C 0.4096(5) 0.8777(3) 0.02496(18) 0.0308(8) Uani 1 1 d .
H23A H 0.4179 0.8426 -0.0198 0.046 Uiso 1 1 calc R
H23B H 0.5108 0.8982 0.0271 0.046 Uiso 1 1 calc R
H23C H 0.3116 0.9475 0.0169 0.046 Uiso 1 1 calc R
C24 C 0.2341(5) 0.7606(3) 0.1033(2) 0.0356(9) Uani 1 1 d .
H24A H 0.1372 0.8311 0.0931 0.053 Uiso 1 1 calc R
H24B H 0.2214 0.7090 0.1557 0.053 Uiso 1 1 calc R
H24C H 0.2417 0.7214 0.0608 0.053 Uiso 1 1 calc R
C25 C 0.8894(5) 0.8379(4) 0.8891(2) 0.0375(9) Uani 1 1 d .
H25A H 0.8984 0.8137 0.8386 0.045 Uiso 1 1 calc R
H25B H 0.7726 0.8866 0.8941 0.045 Uiso 1 1 calc R
Cl3 Cl 1.02494(11) 0.91821(8) 0.88522(5) 0.0342(2) Uani 1 1 d .
Cl4 Cl 0.94060(15) 0.71330(11) 0.97279(6) 0.0516(3) Uani 1 1 d .
C26 C 0.1834(5) 0.1446(4) 0.7512(2) 0.0419(10) Uani 1 1 d .
H26A H 0.0697 0.1447 0.7414 0.050 Uiso 1 1 calc R
H26B H 0.2652 0.0773 0.7360 0.050 Uiso 1 1 calc R
Cl5 Cl 0.21398(12) 0.27341(9) 0.69015(5) 0.0417(2) Uani 1 1 d .
Cl6 Cl 0.20654(15) 0.13085(11) 0.85271(6) 0.0520(3) Uani 1 1 d .

loop_
_atom_site_aniso_label
_atom_site_aniso_U_11
_atom_site_aniso_U_22
_atom_site_aniso_U_33
_atom_site_aniso_U_23
_atom_site_aniso_U_13
_atom_site_aniso_U_12
Ir 0.01103(6) 0.00903(6) 0.00894(6) -0.00153(4) -0.00096(4) -0.00352(4)
Cl1 0.0183(3) 0.0140(4) 0.0143(3) -0.0061(3) -0.0008(3) -0.0049(3)
Cl2 0.0131(3) 0.0165(4) 0.0167(3) -0.0020(3) -0.0001(3) -0.0068(3)
C1 0.0182(15) 0.0068(14) 0.0155(14) -0.0014(11) 0.0004(11) -0.0042(12)
C2 0.0155(14) 0.0116(15) 0.0155(14) -0.0020(11) -0.0003(11) -0.0070(12)
C3 0.0178(15) 0.0113(15) 0.0133(14) 0.0006(11) 0.0000(11) -0.0055(12)
C4 0.0237(16) 0.0074(14) 0.0117(14) 0.0018(11) -0.0020(11) -0.0061(12)
C5 0.0177(15) 0.0093(15) 0.0160(14) -0.0001(11) -0.0029(11) -0.0054(12)
C6 0.0266(17) 0.0137(16) 0.0220(16) -0.0057(12) 0.0054(13) -0.0056(14)
C7 0.0245(17) 0.0191(17) 0.0204(15) -0.0041(13) -0.0051(13) -0.0093(14)
C8 0.0238(17) 0.0164(17) 0.0247(16) 0.0005(13) 0.0077(13) -0.0073(14)
C9 0.038(2) 0.0225(18) 0.0145(15) -0.0021(13) -0.0011(13) -0.0140(16)
C10 0.0177(16) 0.0199(18) 0.0271(17) -0.0018(13) -0.0058(13) -0.0051(13)
C11 0.0171(14) 0.0086(14) 0.0118(13) -0.0055(11) 0.0018(11) -0.0068(12)
N1 0.0141(12) 0.0104(12) 0.0105(11) -0.0026(9) -0.0015(9) -0.0030(10)
C12 0.0167(15) 0.0168(16) 0.0135(14) -0.0031(12) 0.0002(11) -0.0005(13)
C13 0.0190(15) 0.0092(15) 0.0145(14) -0.0021(11) -0.0044(11) -0.0032(12)
C14 0.0170(15) 0.0122(15) 0.0158(14) -0.0037(11) -0.0054(11) -0.0026(12)
N2 0.0120(12) 0.0139(13) 0.0116(11) -0.0031(9) -0.0013(9) -0.0043(10)
C15 0.0130(14) 0.0219(17) 0.0169(15) -0.0057(12) 0.0016(11) -0.0036(13)
C16 0.0261(16) 0.0124(16) 0.0115(14) 0.0009(11) -0.0061(12) -0.0067(13)
C17 0.0195(15) 0.0145(16) 0.0098(13) -0.0005(11) -0.0036(11) -0.0036(12)
C18 0.0229(16) 0.0126(15) 0.0123(14) -0.0047(11) -0.0040(12) -0.0021(13)
O1 0.0200(12) 0.0237(13) 0.0323(13) -0.0045(10) -0.0080(10) -0.0004(10)
O2 0.0171(11) 0.0194(12) 0.0137(10) 0.0001(8) -0.0006(8) -0.0059(9)
C19 0.0221(17) 0.031(2) 0.0209(16) -0.0048(14) 0.0038(13) -0.0140(15)
N3 0.0297(15) 0.0166(14) 0.0089(11) -0.0034(10) -0.0038(10) -0.0085(12)
C20 0.0241(16) 0.0184(17) 0.0133(14) -0.0021(12) -0.0016(12) -0.0101(14)
O3 0.0423(14) 0.0167(12) 0.0179(11) -0.0021(9) 0.0006(10) -0.0146(11)
O4 0.0340(13) 0.0146(11) 0.0091(10) -0.0021(8) -0.0013(9) -0.0106(10)
C21 0.044(2) 0.0179(17) 0.0123(14) -0.0059(12) -0.0010(13) -0.0133(15)
C22 0.053(2) 0.0205(19) 0.0212(17) -0.0067(14) 0.0012(16) -0.0085(17)
C23 0.055(2) 0.0228(19) 0.0143(16) -0.0039(13) -0.0002(15) -0.0124(18)
C24 0.056(3) 0.034(2) 0.0265(18) -0.0086(16) -0.0111(17) -0.024(2)
C25 0.0253(19) 0.057(3) 0.0304(19) -0.0155(18) -0.0069(15) -0.0089(18)
Cl3 0.0357(5) 0.0333(5) 0.0319(5) -0.0080(4) 0.0009(4) -0.0094(4)
Cl4 0.0629(7) 0.0743(8) 0.0366(5) -0.0066(5) -0.0015(5) -0.0528(7)
C26 0.041(2) 0.040(2) 0.050(2) -0.0188(19) -0.0069(19) -0.011(2)
Cl5 0.0319(5) 0.0455(6) 0.0351(5) -0.0071(4) 0.0044(4) 0.0005(4)
Cl6 0.0574(7) 0.0622(8) 0.0394(5) 0.0019(5) -0.0083(5) -0.0334(6)

loop_
_atom_type_symbol
_atom_type_description
_atom_type_scat_dispersion_real
_atom_type_scat_dispersion_imag
_atom_type_scat_source
C C 0.0033 0.0016 'International Tables Vol C Tables 4.2.6.8 and 6.1.1.4'
H H 0.0000 0.0000 'International Tables Vol C Tables 4.2.6.8 and 6.1.1.4'
N N 0.0061 0.0033 'International Tables Vol C Tables 4.2.6.8 and 6.1.1.4'
O O 0.0106 0.0060 'International Tables Vol C Tables 4.2.6.8 and 6.1.1.4'
Cl Cl 0.1484 0.1585 'International Tables Vol C Tables 4.2.6.8 and 6.1.1.4'
Ir Ir -1.4442 7.9887 'International Tables Vol C Tables 4.2.6.8 and 6.1.1.4'

loop_
_geom_angle_atom_site_label_1
_geom_angle_atom_site_label_2
_geom_angle_atom_site_label_3
_geom_angle
C11 Ir C2 92.40(11)
C11 Ir C1 110.63(11)
C2 Ir C1 39.11(11)
C11 Ir C3 110.91(11)
C2 Ir C3 39.03(10)
C1 Ir C3 65.58(11)
C11 Ir C5 149.30(11)
C2 Ir C5 64.32(11)
C1 Ir C5 38.75(10)
C3 Ir C5 64.06(11)
C11 Ir C4 149.76(11)
C2 Ir C4 64.28(10)
C1 Ir C4 63.90(10)
C3 Ir C4 38.89(10)
C5 Ir C4 36.64(10)
C11 Ir Cl1 90.21(8)
C2 Ir Cl1 136.93(8)
C1 Ir Cl1 157.91(7)
C3 Ir Cl1 100.86(8)
C5 Ir Cl1 120.39(7)
C4 Ir Cl1 94.45(8)
C11 Ir Cl2 94.36(8)
C2 Ir Cl2 137.19(8)
C1 Ir Cl2 99.81(8)
C3 Ir Cl2 153.81(8)
C5 Ir Cl2 90.76(8)
C4 Ir Cl2 115.79(8)
Cl1 Ir Cl2 85.30(2)
C2 C1 C5 107.3(2)
C2 C1 C6 126.4(3)
C5 C1 C6 125.7(3)
C2 C1 Ir 70.21(16)
C5 C1 Ir 73.56(16)
C6 C1 Ir 128.7(2)
C3 C2 C1 108.4(2)
C3 C2 C7 125.8(3)
C1 C2 C7 125.7(3)
C3 C2 Ir 70.83(16)
C1 C2 Ir 70.68(16)
C7 C2 Ir 127.0(2)
C2 C3 C4 107.1(2)
C2 C3 C8 127.9(3)
C4 C3 C8 124.2(3)
C2 C3 Ir 70.14(15)
C4 C3 Ir 73.56(16)
C8 C3 Ir 129.8(2)
C5 C4 C3 108.5(2)
C5 C4 C9 128.0(3)
C3 C4 C9 123.6(3)
C5 C4 Ir 71.48(15)
C3 C4 Ir 67.55(15)
C9 C4 Ir 126.9(2)
C4 C5 C1 108.6(2)
C4 C5 C10 126.5(3)
C1 C5 C10 124.8(3)
C4 C5 Ir 71.88(16)
C1 C5 Ir 67.69(15)
C10 C5 Ir 127.0(2)
C1 C6 H6A 109.5
C1 C6 H6B 109.5
H6A C6 H6B 109.5
C1 C6 H6C 109.5
H6A C6 H6C 109.5
H6B C6 H6C 109.5
C2 C7 H7A 109.5
C2 C7 H7B 109.5
H7A C7 H7B 109.5
C2 C7 H7C 109.5
H7A C7 H7C 109.5
H7B C7 H7C 109.5
C3 C8 H8A 109.5
C3 C8 H8B 109.5
H8A C8 H8B 109.5
C3 C8 H8C 109.5
H8A C8 H8C 109.5
H8B C8 H8C 109.5
C4 C9 H9A 109.5
C4 C9 H9B 109.5
H9A C9 H9B 109.5
C4 C9 H9C 109.5
H9A C9 H9C 109.5
H9B C9 H9C 109.5
C5 C10 H10A 109.5
C5 C10 H10B 109.5
H10A C10 H10B 109.5
C5 C10 H10C 109.5
H10A C10 H10C 109.5
H10B C10 H10C 109.5
N2 C11 N1 104.2(2)
N2 C11 Ir 126.85(19)
N1 C11 Ir 128.7(2)
C11 N1 C13 110.9(2)
C11 N1 C12 125.7(2)
C13 N1 C12 123.3(2)
N1 C12 H12A 109.5
N1 C12 H12B 109.5
H12A C12 H12B 109.5
N1 C12 H12C 109.5
H12A C12 H12C 109.5
H12B C12 H12C 109.5
C14 C13 N1 106.2(2)
C14 C13 C16 129.7(3)
N1 C13 C16 124.1(3)
C13 C14 N2 107.6(3)
C13 C14 H14 126.2
N2 C14 H14 126.2
C11 N2 C14 111.1(2)
C11 N2 C15 126.9(2)
C14 N2 C15 121.5(2)
N2 C15 H15A 109.5
N2 C15 H15B 109.5
H15A C15 H15B 109.5
N2 C15 H15C 109.5
H15A C15 H15C 109.5
H15B C15 H15C 109.5
C13 C16 C17 113.4(2)
C13 C16 H16A 108.9
C17 C16 H16A 108.9
C13 C16 H16B 108.9
C17 C16 H16B 108.9
H16A C16 H16B 107.7
N3 C17 C18 111.5(2)
N3 C17 C16 107.4(2)
C18 C17 C16 110.4(2)
N3 C17 H17 109.2
C18 C17 H17 109.2
C16 C17 H17 109.2
O1 C18 O2 123.6(3)
O1 C18 C17 125.7(3)
O2 C18 C17 110.7(2)
C18 O2 C19 115.0(2)
O2 C19 H19A 109.5
O2 C19 H19B 109.5
H19A C19 H19B 109.5
O2 C19 H19C 109.5
H19A C19 H19C 109.5
H19B C19 H19C 109.5
C20 N3 C17 116.4(2)
O3 C20 O4 126.3(3)
O3 C20 N3 123.5(3)
O4 C20 N3 110.2(3)
C20 O4 C21 119.9(2)
O4 C21 C24 110.1(3)
O4 C21 C22 110.0(3)
C24 C21 C22 113.2(3)
O4 C21 C23 101.7(2)
C24 C21 C23 110.7(3)
C22 C21 C23 110.5(3)
C21 C22 H22A 109.5
C21 C22 H22B 109.5
H22A C22 H22B 109.5
C21 C22 H22C 109.5
H22A C22 H22C 109.5
H22B C22 H22C 109.5
C21 C23 H23A 109.5
C21 C23 H23B 109.5
H23A C23 H23B 109.5
C21 C23 H23C 109.5
H23A C23 H23C 109.5
H23B C23 H23C 109.5
C21 C24 H24A 109.5
C21 C24 H24B 109.5
H24A C24 H24B 109.5
C21 C24 H24C 109.5
H24A C24 H24C 109.5
H24B C24 H24C 109.5
Cl3 C25 Cl4 110.43(19)
Cl3 C25 H25A 109.6
Cl4 C25 H25A 109.6
Cl3 C25 H25B 109.6
Cl4 C25 H25B 109.6
H25A C25 H25B 108.1
Cl6 C26 Cl5 111.6(2)
Cl6 C26 H26A 109.3
Cl5 C26 H26A 109.3
Cl6 C26 H26B 109.3
Cl5 C26 H26B 109.3
H26A C26 H26B 108.0

loop_
_geom_bond_atom_site_label_1
_geom_bond_atom_site_label_2
_geom_bond_distance
Ir C11 2.041(3)
Ir C2 2.146(3)
Ir C1 2.152(3)
Ir C3 2.155(3)
Ir C5 2.231(3)
Ir C4 2.237(3)
Ir Cl1 2.4310(7)
Ir Cl2 2.4363(7)
C1 C2 1.439(4)
C1 C5 1.456(4)
C1 C6 1.488(4)
C2 C3 1.437(4)
C2 C7 1.500(4)
C3 C4 1.464(4)
C3 C8 1.502(4)
C4 C5 1.404(4)
C4 C9 1.489(4)
C5 C10 1.498(4)
C6 H6A 0.9800
C6 H6B 0.9800
C6 H6C 0.9800
C7 H7A 0.9800
C7 H7B 0.9800
C7 H7C 0.9800
C8 H8A 0.9800
C8 H8B 0.9800
C8 H8C 0.9800
C9 H9A 0.9800
C9 H9B 0.9800
C9 H9C 0.9800
C10 H10A 0.9800
C10 H10B 0.9800
C10 H10C 0.9800
C11 N2 1.358(4)
C11 N1 1.363(3)
N1 C13 1.399(4)
N1 C12 1.457(4)
C12 H12A 0.9800
C12 H12B 0.9800
C12 H12C 0.9800
C13 C14 1.339(4)
C13 C16 1.499(4)
C14 N2 1.382(4)
C14 H14 0.9500
N2 C15 1.468(3)
C15 H15A 0.9800
C15 H15B 0.9800
C15 H15C 0.9800
C16 C17 1.542(4)
C16 H16A 0.9900
C16 H16B 0.9900
C17 N3 1.458(3)
C17 C18 1.517(4)
C17 H17 1.0000
C18 O1 1.205(4)
C18 O2 1.336(3)
O2 C19 1.450(4)
C19 H19A 0.9800
C19 H19B 0.9800
C19 H19C 0.9800
N3 C20 1.359(4)
C20 O3 1.216(4)
C20 O4 1.343(3)
O4 C21 1.488(3)
C21 C24 1.513(5)
C21 C22 1.520(5)
C21 C23 1.526(4)
C22 H22A 0.9800
C22 H22B 0.9800
C22 H22C 0.9800
C23 H23A 0.9800
C23 H23B 0.9800
C23 H23C 0.9800
C24 H24A 0.9800
C24 H24B 0.9800
C24 H24C 0.9800
C25 Cl3 1.754(4)
C25 Cl4 1.782(4)
C25 H25A 0.9900
C25 H25B 0.9900
C26 Cl6 1.734(4)
C26 Cl5 1.771(4)
C26 H26A 0.9900
C26 H26B 0.9900

loop_
_geom_torsion_atom_site_label_1
_geom_torsion_atom_site_label_2
_geom_torsion_atom_site_label_3
_geom_torsion_atom_site_label_4
_geom_torsion
C11 Ir C1 C2 -66.92(17)
C3 Ir C1 C2 37.44(15)
C5 Ir C1 C2 115.8(2)
C4 Ir C1 C2 80.59(17)
Cl1 Ir C1 C2 92.8(2)
Cl2 Ir C1 C2 -165.40(14)
C11 Ir C1 C5 177.29(15)
C2 Ir C1 C5 -115.8(2)
C3 Ir C1 C5 -78.35(17)
C4 Ir C1 C5 -35.20(16)
Cl1 Ir C1 C5 -23.0(3)
Cl2 Ir C1 C5 78.81(15)
C11 Ir C1 C6 54.4(3)
C2 Ir C1 C6 121.3(3)
C3 Ir C1 C6 158.8(3)
C5 Ir C1 C6 -122.9(3)
C4 Ir C1 C6 -158.1(3)
Cl1 Ir C1 C6 -145.9(2)
Cl2 Ir C1 C6 -44.1(3)
C5 C1 C2 C3 3.7(3)
C6 C1 C2 C3 174.9(3)
Ir C1 C2 C3 -61.07(19)
C5 C1 C2 C7 -173.0(3)
C6 C1 C2 C7 -1.8(5)
Ir C1 C2 C7 122.2(3)
C5 C1 C2 Ir 64.74(19)
C6 C1 C2 Ir -124.1(3)
C11 Ir C2 C3 -121.03(17)
C1 Ir C2 C3 118.5(2)
C5 Ir C2 C3 79.77(17)
C4 Ir C2 C3 38.94(16)
Cl1 Ir C2 C3 -28.1(2)
Cl2 Ir C2 C3 139.92(14)
C11 Ir C2 C1 120.49(16)
C3 Ir C2 C1 -118.5(2)
C5 Ir C2 C1 -38.71(15)
C4 Ir C2 C1 -79.54(17)
Cl1 Ir C2 C1 -146.63(13)
Cl2 Ir C2 C1 21.4(2)
C11 Ir C2 C7 -0.1(3)
C1 Ir C2 C7 -120.6(3)
C3 Ir C2 C7 120.9(3)
C5 Ir C2 C7 -159.3(3)
C4 Ir C2 C7 159.8(3)
Cl1 Ir C2 C7 92.7(3)
Cl2 Ir C2 C7 -99.2(3)
C1 C2 C3 C4 -3.8(3)
C7 C2 C3 C4 172.8(3)
Ir C2 C3 C4 -64.82(19)
C1 C2 C3 C8 -173.5(3)
C7 C2 C3 C8 3.2(5)
Ir C2 C3 C8 125.5(3)
C1 C2 C3 Ir 60.98(19)
C7 C2 C3 Ir -122.3(3)
C11 Ir C3 C2 66.42(18)
C1 Ir C3 C2 -37.51(16)
C5 Ir C3 C2 -80.49(18)
C4 Ir C3 C2 -115.6(2)
Cl1 Ir C3 C2 160.85(15)
Cl2 Ir C3 C2 -97.6(2)
C11 Ir C3 C4 -178.00(16)
C2 Ir C3 C4 115.6(2)
C1 Ir C3 C4 78.07(17)
C5 Ir C3 C4 35.09(16)
Cl1 Ir C3 C4 -83.57(16)
Cl2 Ir C3 C4 18.0(3)
C11 Ir C3 C8 -56.8(3)
C2 Ir C3 C8 -123.3(3)
C1 Ir C3 C8 -160.8(3)
C5 Ir C3 C8 156.3(3)
C4 Ir C3 C8 121.2(3)
Cl1 Ir C3 C8 37.6(3)
Cl2 Ir C3 C8 139.2(2)
C2 C3 C4 C5 2.6(3)
C8 C3 C4 C5 172.7(3)
Ir C3 C4 C5 -60.0(2)
C2 C3 C4 C9 -177.1(3)
C8 C3 C4 C9 -6.9(4)
Ir C3 C4 C9 120.4(3)
C2 C3 C4 Ir 62.55(18)
C8 C3 C4 Ir -127.3(3)
C11 Ir C4 C5 123.7(2)
C2 Ir C4 C5 80.89(18)
C1 Ir C4 C5 37.20(17)
C3 Ir C4 C5 120.0(2)
Cl1 Ir C4 C5 -138.23(16)
Cl2 Ir C4 C5 -51.31(18)
C11 Ir C4 C3 3.7(3)
C2 Ir C4 C3 -39.09(16)
C1 Ir C4 C3 -82.77(18)
C5 Ir C4 C3 -120.0(2)
Cl1 Ir C4 C3 101.80(15)
Cl2 Ir C4 C3 -171.28(14)
C11 Ir C4 C9 -112.3(3)
C2 Ir C4 C9 -155.1(3)
C1 Ir C4 C9 161.2(3)
C3 Ir C4 C9 -116.0(3)
C5 Ir C4 C9 124.1(3)
Cl1 Ir C4 C9 -14.2(3)
Cl2 Ir C4 C9 72.7(3)
C3 C4 C5 C1 -0.3(3)
C9 C4 C5 C1 179.3(3)
Ir C4 C5 C1 -57.87(19)
C3 C4 C5 C10 -179.3(3)
C9 C4 C5 C10 0.3(5)
Ir C4 C5 C10 123.1(3)
C3 C4 C5 Ir 57.57(19)
C9 C4 C5 Ir -122.8(3)
C2 C1 C5 C4 -2.1(3)
C6 C1 C5 C4 -173.3(3)
Ir C1 C5 C4 60.5(2)
C2 C1 C5 C10 177.0(3)
C6 C1 C5 C10 5.7(5)
Ir C1 C5 C10 -120.5(3)
C2 C1 C5 Ir -62.52(19)
C6 C1 C5 Ir 126.2(3)
C11 Ir C5 C4 -124.8(2)
C2 Ir C5 C4 -80.77(18)
C1 Ir C5 C4 -119.8(2)
C3 Ir C5 C4 -37.21(17)
Cl1 Ir C5 C4 50.35(18)
Cl2 Ir C5 C4 135.34(16)
C11 Ir C5 C1 -5.0(3)
C2 Ir C5 C1 39.07(16)
C3 Ir C5 C1 82.63(17)
C4 Ir C5 C1 119.8(2)
Cl1 Ir C5 C1 170.20(13)
Cl2 Ir C5 C1 -104.81(15)
C11 Ir C5 C10 112.7(3)
C2 Ir C5 C10 156.7(3)
C1 Ir C5 C10 117.7(3)
C3 Ir C5 C10 -159.7(3)
C4 Ir C5 C10 -122.5(3)
Cl1 Ir C5 C10 -72.2(3)
Cl2 Ir C5 C10 12.8(2)
C2 Ir C11 N2 83.8(2)
C1 Ir C11 N2 119.3(2)
C3 Ir C11 N2 48.5(3)
C5 Ir C11 N2 122.6(3)
C4 Ir C11 N2 46.0(4)
Cl1 Ir C11 N2 -53.2(2)
Cl2 Ir C11 N2 -138.5(2)
C2 Ir C11 N1 -88.9(3)
C1 Ir C11 N1 -53.4(3)
C3 Ir C11 N1 -124.2(2)
C5 Ir C11 N1 -50.1(4)
C4 Ir C11 N1 -126.7(3)
Cl1 Ir C11 N1 134.1(2)
Cl2 Ir C11 N1 48.8(2)
N2 C11 N1 C13 0.6(3)
Ir C11 N1 C13 174.5(2)
N2 C11 N1 C12 -176.6(3)
Ir C11 N1 C12 -2.7(4)
C11 N1 C13 C14 0.1(3)
C12 N1 C13 C14 177.4(3)
C11 N1 C13 C16 -178.4(3)
C12 N1 C13 C16 -1.1(4)
N1 C13 C14 N2 -0.8(3)
C16 C13 C14 N2 177.6(3)
N1 C11 N2 C14 -1.0(3)
Ir C11 N2 C14 -175.1(2)
N1 C11 N2 C15 171.1(3)
Ir C11 N2 C15 -3.0(4)
C13 C14 N2 C11 1.2(3)
C13 C14 N2 C15 -171.4(3)
C14 C13 C16 C17 -100.0(4)
N1 C13 C16 C17 78.1(4)
C13 C16 C17 N3 174.2(2)
C13 C16 C17 C18 52.4(3)
N3 C17 C18 O1 -43.2(4)
C16 C17 C18 O1 76.1(4)
N3 C17 C18 O2 139.2(2)
C16 C17 C18 O2 -101.5(3)
O1 C18 O2 C19 -1.3(4)
C17 C18 O2 C19 176.3(2)
C18 C17 N3 C20 -66.7(3)
C16 C17 N3 C20 172.2(3)
C17 N3 C20 O3 9.0(5)
C17 N3 C20 O4 -171.9(2)
O3 C20 O4 C21 -3.5(5)
N3 C20 O4 C21 177.4(3)
C20 O4 C21 C24 65.6(4)
C20 O4 C21 C22 -59.8(4)
C20 O4 C21 C23 -177.0(3)
